data_7720317
loop_
_publ_author_name
'Menia, D.'
'Neururer, F. R.'
'Wurst, K.'
'Lippmann, P.'
'Esarev, I. V.'
'Seidl, M.'
'Ott, I.'
'Podewitz, M.'
'Hohloch, S.'
'Bildstein, B.'

_publ_section_title
;
 Cobalt-based metallo-mesoionic carbene gold complexes with
 antiproliferative effects.
;
_journal_issue 8
_journal_name_full 'Dalton transactions (Cambridge, England : 2003)'
_journal_page_first 3259
_journal_page_last 3265
_journal_paper_doi 10.1039/d5dt02549d
_journal_volume 55
_journal_year 2026
_chemical_formula_moiety 'C23 H27 Au Co N2, F6 P'
_chemical_formula_sum 'C23 H27 Au Co F6 N2 P'
_chemical_formula_weight 732.33
_space_group_crystal_system monoclinic
_space_group_IT_number 14
_space_group_name_Hall '-P 2yn'
_space_group_name_H-M_alt 'P 1 21/n 1'
_atom_sites_solution_hydrogens geom
_audit_creation_date 2023-05-17
_audit_creation_method
;
Olex2 1.5
(compiled 2022.04.07 svn.rca3783a0 for OlexSys, GUI svn.r6498)
;
_audit_update_record
;
2023-12-17 deposited with the CCDC.	2025-12-02 downloaded from the CCDC.
;
_cell_angle_alpha 90
_cell_angle_beta 100.5610(10)
_cell_angle_gamma 90
_cell_formula_units_Z 4
_cell_length_a 10.3167(3)
_cell_length_b 18.8606(6)
_cell_length_c 12.9706(5)
_cell_measurement_reflns_used 9640
_cell_measurement_temperature 173.00
_cell_measurement_theta_max 28.706
_cell_measurement_theta_min 2.950
_cell_volume 2481.06(14)
_computing_cell_refinement 'SAINT V8.40A (Bruker, 2019)'
_computing_data_collection 'Bruker Apex 4 v2021.4-0'
_computing_data_reduction 'SAINT V8.40A (Bruker, 2019)'
_computing_molecular_graphics 'Olex2 1.5 (Dolomanov et al., 2009)'
_computing_publication_material 'Olex2 1.5 (Dolomanov et al., 2009)'
_computing_structure_refinement 'XL  (Sheldrick, 2008)'
_computing_structure_solution 'SHELXT 2014/5 (Sheldrick, 2014)'
_diffrn_ambient_temperature 173.00
_diffrn_detector_area_resol_mean 7.41
_diffrn_measured_fraction_theta_full 0.998
_diffrn_measured_fraction_theta_max 0.998
_diffrn_measurement_device_type 'Bruker D8 QUEST PHOTON III C14'
_diffrn_measurement_method '\f and \w shutterless scans'
_diffrn_radiation_monochromator 'multi layered optics'
_diffrn_radiation_type MoK\a
_diffrn_radiation_wavelength 0.71073
_diffrn_reflns_av_R_equivalents 0.0463
_diffrn_reflns_av_unetI/netI 0.0257
_diffrn_reflns_Laue_measured_fraction_full 0.998
_diffrn_reflns_Laue_measured_fraction_max 0.998
_diffrn_reflns_limit_h_max 13
_diffrn_reflns_limit_h_min -13
_diffrn_reflns_limit_k_max 25
_diffrn_reflns_limit_k_min -25
_diffrn_reflns_limit_l_max 17
_diffrn_reflns_limit_l_min -17
_diffrn_reflns_number 71998
_diffrn_reflns_point_group_measured_fraction_full 0.998
_diffrn_reflns_point_group_measured_fraction_max 0.998
_diffrn_reflns_theta_full 25.242
_diffrn_reflns_theta_max 28.731
_diffrn_reflns_theta_min 2.280
_diffrn_source 'Incoatec Microfocus'
_diffrn_source_current 1.0
_diffrn_source_power 0.05
_diffrn_source_voltage 50.0
_exptl_absorpt_coefficient_mu 6.699
_exptl_absorpt_correction_T_max 0.5337
_exptl_absorpt_correction_T_min 0.2586
_exptl_absorpt_correction_type multi-scan
_exptl_absorpt_process_details
;
SADABS-2016/2 (Bruker,2016/2) was used for absorption correction.
wR2(int) was 0.1292 before and 0.0612 after correction.
The Ratio of minimum to maximum transmission is 0.4845.
The \l/2 correction factor is Not present.
;
_exptl_crystal_colour yellow
_exptl_crystal_colour_primary yellow
_exptl_crystal_density_diffrn 1.961
_exptl_crystal_description prism
_exptl_crystal_F_000 1416
_exptl_crystal_size_max 0.24
_exptl_crystal_size_mid 0.18
_exptl_crystal_size_min 0.11
_refine_diff_density_max 0.919
_refine_diff_density_min -0.986
_refine_diff_density_rms 0.078
_refine_ls_extinction_method none
_refine_ls_goodness_of_fit_ref 1.050
_refine_ls_hydrogen_treatment constr
_refine_ls_matrix_type full
_refine_ls_number_parameters 311
_refine_ls_number_reflns 6419
_refine_ls_number_restraints 0
_refine_ls_restrained_S_all 1.050
_refine_ls_R_factor_all 0.0182
_refine_ls_R_factor_gt 0.0166
_refine_ls_shift/su_max 0.003
_refine_ls_shift/su_mean 0.000
_refine_ls_structure_factor_coef Fsqd
_refine_ls_weighting_details 'w=1/[\s^2^(Fo^2^)+(0.0110P)^2^+1.8876P] where P=(Fo^2^+2Fc^2^)/3'
_refine_ls_weighting_scheme calc
_refine_ls_wR_factor_gt 0.0388
_refine_ls_wR_factor_ref 0.0395
_reflns_Friedel_coverage 0.000
_reflns_number_gt 6063
_reflns_number_total 6419
_reflns_threshold_expression 'I > 2\s(I)'
_cod_data_source_file d5dt02549d2.cif
_cod_data_source_block bi325
_cod_database_code 7720317
_shelx_shelxl_version_number 2018/3
_shelx_space_group_comment
;
The symmetry employed for this shelxl refinement is uniquely defined
by the following loop, which should always be used as a source of
symmetry information in preference to the above space-group names.
They are only intended as comments.
;
_shelx_estimated_absorpt_t_max 0.526
_shelx_estimated_absorpt_t_min 0.296
_olex2_refinement_description
;
1. Fixed Uiso
 At 1.2 times of:
  All C(H) groups
 At 1.5 times of:
  All C(H,H,H) groups
2.a Ternary CH refined with riding coordinates:
 C18(H18), C21(H21)
2.b Aromatic/amide H refined with riding coordinates:
 C1(H1), C2(H2), C3(H3), C4(H4), C5(H5), C6(H6), C7(H7), C8(H8), C9(H9),
 C14(H14), C15(H15), C16(H16), C17(H17)
2.c Idealised Me refined as rotating group:
 C19(H19A,H19B,H19C), C20(H20A,H20B,H20C), C22(H22A,H22B,H22C), C23(H23A,H23B,
 H23C)
;
_olex2_submission_special_instructions 'No special instructions were received'

loop_
_space_group_symop_operation_xyz
'x, y, z'
'-x+1/2, y+1/2, -z+1/2'
'-x, -y, -z'
'x-1/2, -y-1/2, z-1/2'

loop_
_atom_site_label
_atom_site_type_symbol
_atom_site_fract_x
_atom_site_fract_y
_atom_site_fract_z
_atom_site_U_iso_or_equiv
_atom_site_adp_type
_atom_site_occupancy
_atom_site_site_symmetry_order
_atom_site_calc_flag
_atom_site_refinement_flags_posn
_atom_site_refinement_flags_adp
_atom_site_refinement_flags_occupancy
_atom_site_disorder_assembly
_atom_site_disorder_group
Au1 Au 0.44200(2) 0.40202(2) 0.53605(2) 0.02167(3) Uani 1 1 d . . . . .
Co1 Co 0.22810(2) 0.25572(2) 0.42751(2) 0.02379(6) Uani 1 1 d . . . . .
N1 N 0.71699(15) 0.44080(8) 0.65036(12) 0.0219(3) Uani 1 1 d . . . . .
N2 N 0.56630(16) 0.48840(8) 0.72642(12) 0.0224(3) Uani 1 1 d . . . . .
C7 C 0.2408(4) 0.20878(14) 0.5693(2) 0.0549(8) Uani 1 1 d . . . . .
H1 H 0.229701 0.231653 0.632331 0.066 Uiso 1 1 calc R U . . .
C8 C 0.1394(3) 0.17644(14) 0.4939(3) 0.0522(7) Uani 1 1 d . . . . .
H2 H 0.048398 0.173680 0.497430 0.063 Uiso 1 1 calc R U . . .
C9 C 0.2001(3) 0.14961(12) 0.4138(2) 0.0467(6) Uani 1 1 d . . . . .
H3 H 0.156474 0.125328 0.353085 0.056 Uiso 1 1 calc R U . . .
C10 C 0.3343(3) 0.16429(12) 0.4376(2) 0.0427(5) Uani 1 1 d . . . . .
H4 H 0.397506 0.151743 0.395892 0.051 Uiso 1 1 calc R U . . .
C6 C 0.3606(3) 0.20033(13) 0.5324(2) 0.0429(6) Uani 1 1 d . . . . .
H5 H 0.444666 0.216546 0.566708 0.051 Uiso 1 1 calc R U . . .
C2 C 0.3052(2) 0.32279(11) 0.33278(16) 0.0298(4) Uani 1 1 d . . . . .
H6 H 0.384358 0.315150 0.306736 0.036 Uiso 1 1 calc R U . . .
C3 C 0.1777(2) 0.29944(13) 0.28289(18) 0.0389(5) Uani 1 1 d . . . . .
H7 H 0.157427 0.274743 0.218098 0.047 Uiso 1 1 calc R U . . .
C4 C 0.0870(2) 0.31954(13) 0.3469(2) 0.0421(6) Uani 1 1 d . . . . .
H8 H -0.005144 0.310472 0.333390 0.050 Uiso 1 1 calc R U . . .
C5 C 0.1590(2) 0.35587(12) 0.4352(2) 0.0356(5) Uani 1 1 d . . . . .
H9 H 0.121638 0.374978 0.490924 0.043 Uiso 1 1 calc R U . . .
C1 C 0.29652(19) 0.35958(10) 0.42828(16) 0.0258(4) Uani 1 1 d . . . . .
C11 C 0.58503(18) 0.44645(9) 0.64521(14) 0.0217(3) Uani 1 1 d . . . . .
C12 C 0.78390(19) 0.48052(10) 0.73405(14) 0.0237(4) Uani 1 1 d . . . . .
C13 C 0.68750(19) 0.51097(9) 0.78263(14) 0.0237(4) Uani 1 1 d . . . . .
C14 C 0.7221(2) 0.55357(11) 0.87189(16) 0.0309(4) Uani 1 1 d . . . . .
H14 H 0.656802 0.574216 0.905492 0.037 Uiso 1 1 calc R U . . .
C15 C 0.8546(2) 0.56434(12) 0.90908(17) 0.0371(5) Uani 1 1 d . . . . .
H15 H 0.881056 0.593113 0.969385 0.045 Uiso 1 1 calc R U . . .
C16 C 0.9512(2) 0.53380(12) 0.85992(18) 0.0375(5) Uani 1 1 d . . . . .
H16 H 1.041601 0.542237 0.887865 0.045 Uiso 1 1 calc R U . . .
C17 C 0.9182(2) 0.49167(11) 0.77170(16) 0.0302(4) Uani 1 1 d . . . . .
H17 H 0.983760 0.471242 0.738232 0.036 Uiso 1 1 calc R U . . .
C18 C 0.7765(2) 0.39892(10) 0.57466(15) 0.0239(4) Uani 1 1 d . . . . .
H18 H 0.702873 0.375055 0.526192 0.029 Uiso 1 1 calc R U . . .
C19 C 0.8663(2) 0.34106(12) 0.62938(18) 0.0356(5) Uani 1 1 d . . . . .
H19A H 0.944897 0.362649 0.671575 0.053 Uiso 1 1 calc R U . . .
H19B H 0.892699 0.309573 0.576784 0.053 Uiso 1 1 calc R U . . .
H19C H 0.819129 0.313649 0.675047 0.053 Uiso 1 1 calc R U . . .
C20 C 0.8456(2) 0.44776(12) 0.50847(17) 0.0315(4) Uani 1 1 d . . . . .
H20A H 0.784532 0.485100 0.477585 0.047 Uiso 1 1 calc R U . . .
H20B H 0.873955 0.420316 0.452410 0.047 Uiso 1 1 calc R U . . .
H20C H 0.922649 0.469299 0.552783 0.047 Uiso 1 1 calc R U . . .
C21 C 0.4333(2) 0.50660(10) 0.74666(16) 0.0263(4) Uani 1 1 d . . . . .
H21 H 0.367805 0.481026 0.693042 0.032 Uiso 1 1 calc R U . . .
C22 C 0.4138(3) 0.48056(13) 0.85368(19) 0.0395(5) Uani 1 1 d . . . . .
H22A H 0.430491 0.429422 0.859155 0.059 Uiso 1 1 calc R U . . .
H22B H 0.323080 0.490214 0.862339 0.059 Uiso 1 1 calc R U . . .
H22C H 0.475309 0.505252 0.908544 0.059 Uiso 1 1 calc R U . . .
C23 C 0.4058(2) 0.58536(11) 0.73114(18) 0.0335(5) Uani 1 1 d . . . . .
H23A H 0.463802 0.612104 0.785854 0.050 Uiso 1 1 calc R U . . .
H23B H 0.313617 0.595004 0.735424 0.050 Uiso 1 1 calc R U . . .
H23C H 0.422333 0.599786 0.662119 0.050 Uiso 1 1 calc R U . . .
P1 P 0.71082(5) 0.21255(3) 0.36637(4) 0.02897(11) Uani 1 1 d . . . . .
F1 F 0.62519(16) 0.23801(9) 0.45016(13) 0.0539(4) Uani 1 1 d . . . . .
F2 F 0.79914(18) 0.18870(9) 0.28417(13) 0.0566(4) Uani 1 1 d . . . . .
F3 F 0.60387(15) 0.24531(8) 0.27360(12) 0.0484(4) Uani 1 1 d . . . . .
F4 F 0.81768(15) 0.18003(8) 0.45944(12) 0.0471(3) Uani 1 1 d . . . . .
F5 F 0.63513(17) 0.13856(8) 0.35408(12) 0.0515(4) Uani 1 1 d . . . . .
F6 F 0.78636(14) 0.28727(7) 0.37948(13) 0.0465(3) Uani 1 1 d . . . . .

loop_
_atom_site_aniso_label
_atom_site_aniso_U_11
_atom_site_aniso_U_22
_atom_site_aniso_U_33
_atom_site_aniso_U_23
_atom_site_aniso_U_13
_atom_site_aniso_U_12
Au1 0.02001(4) 0.01951(4) 0.02547(4) -0.00382(2) 0.00415(3) -0.00235(2)
Co1 0.01943(12) 0.02354(12) 0.02849(13) -0.00556(10) 0.00466(10) -0.00447(9)
N1 0.0217(7) 0.0213(7) 0.0220(7) -0.0027(6) 0.0025(6) -0.0013(6)
N2 0.0245(8) 0.0204(7) 0.0222(7) -0.0016(6) 0.0037(6) 0.0010(6)
C7 0.096(2) 0.0409(14) 0.0328(12) 0.0041(10) 0.0253(14) 0.0025(14)
C8 0.0410(14) 0.0418(14) 0.080(2) 0.0121(13) 0.0261(14) -0.0101(11)
C9 0.0548(16) 0.0269(11) 0.0566(16) -0.0077(10) 0.0059(12) -0.0103(10)
C10 0.0448(14) 0.0316(11) 0.0533(15) 0.0027(10) 0.0134(11) 0.0078(10)
C6 0.0404(13) 0.0387(12) 0.0452(13) 0.0138(10) -0.0033(10) -0.0035(10)
C2 0.0293(10) 0.0320(10) 0.0270(10) 0.0019(8) 0.0023(8) -0.0052(8)
C3 0.0379(12) 0.0410(12) 0.0323(11) -0.0002(9) -0.0079(9) -0.0059(10)
C4 0.0214(10) 0.0389(12) 0.0598(15) -0.0006(11) -0.0085(10) -0.0016(9)
C5 0.0232(10) 0.0307(10) 0.0530(13) -0.0081(10) 0.0072(9) 0.0026(8)
C1 0.0215(9) 0.0212(8) 0.0337(10) -0.0019(7) 0.0024(7) -0.0008(7)
C11 0.0239(9) 0.0181(8) 0.0231(8) -0.0013(6) 0.0047(7) -0.0009(7)
C12 0.0278(9) 0.0208(8) 0.0210(8) 0.0006(7) 0.0004(7) 0.0000(7)
C13 0.0296(9) 0.0194(8) 0.0209(8) 0.0000(7) 0.0016(7) -0.0002(7)
C14 0.0410(11) 0.0260(9) 0.0241(9) -0.0046(7) 0.0024(8) 0.0019(8)
C15 0.0450(13) 0.0355(11) 0.0265(10) -0.0088(9) -0.0047(9) -0.0026(10)
C16 0.0343(11) 0.0381(12) 0.0347(11) -0.0051(9) -0.0081(9) -0.0043(9)
C17 0.0274(10) 0.0314(10) 0.0296(10) -0.0021(8) -0.0007(8) 0.0006(8)
C18 0.0237(9) 0.0241(9) 0.0240(9) -0.0047(7) 0.0041(7) 0.0008(7)
C19 0.0408(12) 0.0299(10) 0.0349(11) -0.0003(9) 0.0034(9) 0.0102(9)
C20 0.0325(11) 0.0340(10) 0.0295(10) -0.0014(8) 0.0097(8) 0.0000(8)
C21 0.0272(10) 0.0255(9) 0.0276(9) -0.0013(7) 0.0083(8) 0.0026(7)
C22 0.0433(13) 0.0409(12) 0.0383(12) 0.0085(10) 0.0176(10) 0.0011(10)
C23 0.0368(12) 0.0293(10) 0.0360(11) 0.0029(8) 0.0111(9) 0.0085(8)
P1 0.0250(2) 0.0291(2) 0.0337(3) 0.0035(2) 0.0075(2) -0.00103(19)
F1 0.0430(8) 0.0667(10) 0.0589(10) -0.0109(8) 0.0272(7) -0.0020(7)
F2 0.0695(11) 0.0588(10) 0.0499(9) 0.0066(7) 0.0331(8) 0.0199(8)
F3 0.0437(8) 0.0430(8) 0.0521(9) 0.0074(7) -0.0086(7) 0.0020(6)
F4 0.0412(8) 0.0505(8) 0.0455(8) 0.0139(7) -0.0030(6) 0.0029(6)
F5 0.0637(10) 0.0358(7) 0.0509(9) 0.0032(6) 0.0002(7) -0.0179(7)
F6 0.0366(7) 0.0363(7) 0.0650(10) 0.0064(7) 0.0054(7) -0.0098(6)

loop_
_atom_type_symbol
_atom_type_description
_atom_type_scat_dispersion_real
_atom_type_scat_dispersion_imag
_atom_type_scat_source
C C 0.0033 0.0016 'International Tables Vol C Tables 4.2.6.8 and 6.1.1.4'
H H 0.0000 0.0000 'International Tables Vol C Tables 4.2.6.8 and 6.1.1.4'
Au Au -2.0133 8.8022 'International Tables Vol C Tables 4.2.6.8 and 6.1.1.4'
Co Co 0.3494 0.9721 'International Tables Vol C Tables 4.2.6.8 and 6.1.1.4'
F F 0.0171 0.0103 'International Tables Vol C Tables 4.2.6.8 and 6.1.1.4'
N N 0.0061 0.0033 'International Tables Vol C Tables 4.2.6.8 and 6.1.1.4'
P P 0.1023 0.0942 'International Tables Vol C Tables 4.2.6.8 and 6.1.1.4'

loop_
_geom_angle_atom_site_label_1
_geom_angle_atom_site_label_2
_geom_angle_atom_site_label_3
_geom_angle
_geom_angle_site_symmetry_1
_geom_angle_site_symmetry_3
_geom_angle_publ_flag
C1 Au1 C11 178.60(7) . . ?
C7 Co1 C8 41.39(13) . . ?
C7 Co1 C9 68.39(11) . . ?
C7 Co1 C10 68.06(11) . . ?
C7 Co1 C6 40.78(12) . . ?
C7 Co1 C2 149.03(12) . . ?
C7 Co1 C3 169.01(12) . . ?
C7 Co1 C4 130.54(13) . . ?
C7 Co1 C5 109.12(11) . . ?
C7 Co1 C1 116.23(10) . . ?
C8 Co1 C10 68.09(11) . . ?
C8 Co1 C6 68.69(11) . . ?
C8 Co1 C3 129.37(12) . . ?
C8 Co1 C4 108.68(11) . . ?
C8 Co1 C5 118.45(11) . . ?
C8 Co1 C1 150.67(11) . . ?
C9 Co1 C8 40.48(11) . . ?
C9 Co1 C10 40.06(11) . . ?
C9 Co1 C6 67.57(11) . . ?
C9 Co1 C3 108.20(11) . . ?
C9 Co1 C4 117.66(11) . . ?
C9 Co1 C5 151.51(10) . . ?
C9 Co1 C1 166.71(10) . . ?
C10 Co1 C1 128.26(9) . . ?
C6 Co1 C10 39.92(11) . . ?
C6 Co1 C1 107.14(9) . . ?
C2 Co1 C8 167.76(11) . . ?
C2 Co1 C9 129.03(10) . . ?
C2 Co1 C10 107.55(10) . . ?
C2 Co1 C6 115.89(10) . . ?
C2 Co1 C3 41.17(9) . . ?
C2 Co1 C4 68.94(10) . . ?
C2 Co1 C5 68.22(9) . . ?
C2 Co1 C1 40.93(8) . . ?
C3 Co1 C10 116.60(11) . . ?
C3 Co1 C6 148.81(11) . . ?
C3 Co1 C5 68.54(10) . . ?
C3 Co1 C1 69.57(9) . . ?
C4 Co1 C10 149.81(11) . . ?
C4 Co1 C6 169.32(11) . . ?
C4 Co1 C3 40.77(11) . . ?
C4 Co1 C5 41.07(10) . . ?
C4 Co1 C1 69.77(9) . . ?
C5 Co1 C10 167.54(10) . . ?
C5 Co1 C6 130.18(11) . . ?
C5 Co1 C1 40.99(8) . . ?
C11 N1 C12 110.24(15) . . ?
C11 N1 C18 123.03(15) . . ?
C12 N1 C18 126.72(16) . . ?
C11 N2 C13 109.99(15) . . ?
C11 N2 C21 122.62(16) . . ?
C13 N2 C21 127.37(16) . . ?
Co1 C7 H1 125.8 . . ?
C8 C7 Co1 69.39(15) . . ?
C8 C7 H1 126.4 . . ?
C6 C7 Co1 69.94(14) . . ?
C6 C7 H1 126.4 . . ?
C6 C7 C8 107.2(2) . . ?
Co1 C8 H2 126.1 . . ?
C7 C8 Co1 69.22(14) . . ?
C7 C8 H2 126.6 . . ?
C9 C8 Co1 69.74(14) . . ?
C9 C8 C7 106.9(2) . . ?
C9 C8 H2 126.6 . . ?
Co1 C9 H3 126.0 . . ?
C8 C9 Co1 69.77(14) . . ?
C8 C9 H3 125.5 . . ?
C10 C9 Co1 70.33(14) . . ?
C10 C9 C8 109.0(2) . . ?
C10 C9 H3 125.5 . . ?
Co1 C10 H4 126.3 . . ?
C9 C10 Co1 69.61(14) . . ?
C9 C10 H4 125.7 . . ?
C6 C10 Co1 69.95(14) . . ?
C6 C10 C9 108.6(2) . . ?
C6 C10 H4 125.7 . . ?
Co1 C6 H5 126.3 . . ?
C7 C6 Co1 69.28(15) . . ?
C7 C6 H5 125.8 . . ?
C10 C6 Co1 70.14(14) . . ?
C10 C6 C7 108.3(2) . . ?
C10 C6 H5 125.8 . . ?
Co1 C2 H6 125.4 . . ?
C3 C2 Co1 69.51(13) . . ?
C3 C2 H6 125.0 . . ?
C3 C2 C1 110.03(19) . . ?
C1 C2 Co1 71.64(11) . . ?
C1 C2 H6 125.0 . . ?
Co1 C3 H7 126.6 . . ?
C2 C3 Co1 69.32(12) . . ?
C2 C3 H7 126.1 . . ?
C4 C3 Co1 69.54(14) . . ?
C4 C3 C2 107.8(2) . . ?
C4 C3 H7 126.1 . . ?
Co1 C4 H8 126.0 . . ?
C3 C4 Co1 69.68(13) . . ?
C3 C4 H8 126.3 . . ?
C3 C4 C5 107.36(19) . . ?
C5 C4 Co1 69.54(13) . . ?
C5 C4 H8 126.3 . . ?
Co1 C5 H9 125.9 . . ?
C4 C5 Co1 69.39(13) . . ?
C4 C5 H9 124.8 . . ?
C4 C5 C1 110.4(2) . . ?
C1 C5 Co1 71.51(11) . . ?
C1 C5 H9 124.8 . . ?
Au1 C1 Co1 125.78(10) . . ?
C2 C1 Au1 129.21(15) . . ?
C2 C1 Co1 67.42(11) . . ?
C2 C1 C5 104.38(18) . . ?
C5 C1 Au1 126.29(16) . . ?
C5 C1 Co1 67.50(11) . . ?
N1 C11 Au1 126.69(13) . . ?
N1 C11 N2 106.97(16) . . ?
N2 C11 Au1 126.34(14) . . ?
N1 C12 C13 106.32(16) . . ?
N1 C12 C17 132.13(18) . . ?
C13 C12 C17 121.55(18) . . ?
N2 C13 C12 106.47(16) . . ?
N2 C13 C14 132.52(19) . . ?
C12 C13 C14 121.00(18) . . ?
C13 C14 H14 121.3 . . ?
C15 C14 C13 117.4(2) . . ?
C15 C14 H14 121.3 . . ?
C14 C15 H15 119.3 . . ?
C14 C15 C16 121.5(2) . . ?
C16 C15 H15 119.3 . . ?
C15 C16 H16 119.2 . . ?
C17 C16 C15 121.6(2) . . ?
C17 C16 H16 119.2 . . ?
C12 C17 H17 121.5 . . ?
C16 C17 C12 117.0(2) . . ?
C16 C17 H17 121.5 . . ?
N1 C18 H18 107.3 . . ?
N1 C18 C19 111.41(16) . . ?
N1 C18 C20 110.22(15) . . ?
C19 C18 H18 107.3 . . ?
C19 C18 C20 112.93(18) . . ?
C20 C18 H18 107.3 . . ?
C18 C19 H19A 109.5 . . ?
C18 C19 H19B 109.5 . . ?
C18 C19 H19C 109.5 . . ?
H19A C19 H19B 109.5 . . ?
H19A C19 H19C 109.5 . . ?
H19B C19 H19C 109.5 . . ?
C18 C20 H20A 109.5 . . ?
C18 C20 H20B 109.5 . . ?
C18 C20 H20C 109.5 . . ?
H20A C20 H20B 109.5 . . ?
H20A C20 H20C 109.5 . . ?
H20B C20 H20C 109.5 . . ?
N2 C21 H21 107.1 . . ?
N2 C21 C22 111.59(17) . . ?
N2 C21 C23 111.02(17) . . ?
C22 C21 H21 107.1 . . ?
C23 C21 H21 107.1 . . ?
C23 C21 C22 112.61(18) . . ?
C21 C22 H22A 109.5 . . ?
C21 C22 H22B 109.5 . . ?
C21 C22 H22C 109.5 . . ?
H22A C22 H22B 109.5 . . ?
H22A C22 H22C 109.5 . . ?
H22B C22 H22C 109.5 . . ?
C21 C23 H23A 109.5 . . ?
C21 C23 H23B 109.5 . . ?
C21 C23 H23C 109.5 . . ?
H23A C23 H23B 109.5 . . ?
H23A C23 H23C 109.5 . . ?
H23B C23 H23C 109.5 . . ?
F1 P1 F3 90.26(9) . . ?
F1 P1 F4 89.56(9) . . ?
F1 P1 F6 88.98(9) . . ?
F2 P1 F1 178.44(10) . . ?
F2 P1 F3 90.33(9) . . ?
F2 P1 F4 89.84(9) . . ?
F2 P1 F5 90.90(10) . . ?
F2 P1 F6 89.57(9) . . ?
F3 P1 F4 179.78(10) . . ?
F3 P1 F6 89.72(8) . . ?
F4 P1 F6 90.15(8) . . ?
F5 P1 F1 90.54(9) . . ?
F5 P1 F3 90.29(8) . . ?
F5 P1 F4 89.83(8) . . ?
F5 P1 F6 179.52(10) . . ?

loop_
_geom_bond_atom_site_label_1
_geom_bond_atom_site_label_2
_geom_bond_distance
_geom_bond_site_symmetry_2
_geom_bond_publ_flag
Au1 C1 2.0194(19) . ?
Au1 C11 2.0294(18) . ?
Co1 C7 2.023(3) . ?
Co1 C8 2.026(2) . ?
Co1 C9 2.025(2) . ?
Co1 C10 2.035(2) . ?
Co1 C6 2.032(2) . ?
Co1 C2 2.025(2) . ?
Co1 C3 2.028(2) . ?
Co1 C4 2.026(2) . ?
Co1 C5 2.028(2) . ?
Co1 C1 2.0815(19) . ?
N1 C11 1.355(2) . ?
N1 C12 1.393(2) . ?
N1 C18 1.478(2) . ?
N2 C11 1.359(2) . ?
N2 C13 1.394(2) . ?
N2 C21 1.484(2) . ?
C7 H1 0.9500 . ?
C7 C8 1.431(4) . ?
C7 C6 1.413(4) . ?
C8 H2 0.9500 . ?
C8 C9 1.402(4) . ?
C9 H3 0.9500 . ?
C9 C10 1.391(4) . ?
C10 H4 0.9500 . ?
C10 C6 1.388(4) . ?
C6 H5 0.9500 . ?
C2 H6 0.9500 . ?
C2 C3 1.425(3) . ?
C2 C1 1.437(3) . ?
C3 H7 0.9500 . ?
C3 C4 1.412(4) . ?
C4 H8 0.9500 . ?
C4 C5 1.422(3) . ?
C5 H9 0.9500 . ?
C5 C1 1.440(3) . ?
C12 C13 1.395(3) . ?
C12 C17 1.398(3) . ?
C13 C14 1.401(3) . ?
C14 H14 0.9500 . ?
C14 C15 1.379(3) . ?
C15 H15 0.9500 . ?
C15 C16 1.401(3) . ?
C16 H16 0.9500 . ?
C16 C17 1.383(3) . ?
C17 H17 0.9500 . ?
C18 H18 1.0000 . ?
C18 C19 1.520(3) . ?
C18 C20 1.522(3) . ?
C19 H19A 0.9800 . ?
C19 H19B 0.9800 . ?
C19 H19C 0.9800 . ?
C20 H20A 0.9800 . ?
C20 H20B 0.9800 . ?
C20 H20C 0.9800 . ?
C21 H21 1.0000 . ?
C21 C22 1.520(3) . ?
C21 C23 1.519(3) . ?
C22 H22A 0.9800 . ?
C22 H22B 0.9800 . ?
C22 H22C 0.9800 . ?
C23 H23A 0.9800 . ?
C23 H23B 0.9800 . ?
C23 H23C 0.9800 . ?
P1 F1 1.5950(15) . ?
P1 F2 1.5892(15) . ?
P1 F3 1.6001(15) . ?
P1 F4 1.6002(15) . ?
P1 F5 1.5927(15) . ?
P1 F6 1.6044(14) . ?

loop_
_geom_torsion_atom_site_label_1
_geom_torsion_atom_site_label_2
_geom_torsion_atom_site_label_3
_geom_torsion_atom_site_label_4
_geom_torsion
_geom_torsion_site_symmetry_1
_geom_torsion_site_symmetry_2
_geom_torsion_site_symmetry_3
_geom_torsion_site_symmetry_4
_geom_torsion_publ_flag
Co1 C7 C8 C9 59.85(19) . . . . ?
Co1 C7 C6 C10 -59.47(17) . . . . ?
Co1 C8 C9 C10 59.58(18) . . . . ?
Co1 C9 C10 C6 59.28(17) . . . . ?
Co1 C10 C6 C7 58.94(18) . . . . ?
Co1 C2 C3 C4 59.08(17) . . . . ?
Co1 C2 C1 Au1 118.55(16) . . . . ?
Co1 C2 C1 C5 -57.69(14) . . . . ?
Co1 C3 C4 C5 59.59(17) . . . . ?
Co1 C4 C5 C1 59.92(16) . . . . ?
Co1 C5 C1 Au1 -118.75(15) . . . . ?
Co1 C5 C1 C2 57.64(14) . . . . ?
N1 C12 C13 N2 0.0(2) . . . . ?
N1 C12 C13 C14 178.72(17) . . . . ?
N1 C12 C17 C16 -178.5(2) . . . . ?
N2 C13 C14 C15 178.6(2) . . . . ?
C7 C8 C9 Co1 -59.52(18) . . . . ?
C7 C8 C9 C10 0.1(3) . . . . ?
C8 C7 C6 Co1 59.64(18) . . . . ?
C8 C7 C6 C10 0.2(3) . . . . ?
C8 C9 C10 Co1 -59.24(19) . . . . ?
C8 C9 C10 C6 0.0(3) . . . . ?
C9 C10 C6 Co1 -59.07(18) . . . . ?
C9 C10 C6 C7 -0.1(3) . . . . ?
C6 C7 C8 Co1 -60.00(17) . . . . ?
C6 C7 C8 C9 -0.1(3) . . . . ?
C2 C3 C4 Co1 -58.94(16) . . . . ?
C2 C3 C4 C5 0.6(3) . . . . ?
C3 C2 C1 Au1 177.66(16) . . . . ?
C3 C2 C1 Co1 59.10(15) . . . . ?
C3 C2 C1 C5 1.4(2) . . . . ?
C3 C4 C5 Co1 -59.68(17) . . . . ?
C3 C4 C5 C1 0.2(3) . . . . ?
C4 C5 C1 Au1 -177.40(16) . . . . ?
C4 C5 C1 Co1 -58.65(17) . . . . ?
C4 C5 C1 C2 -1.0(3) . . . . ?
C1 C2 C3 Co1 -60.39(15) . . . . ?
C1 C2 C3 C4 -1.3(3) . . . . ?
C11 N1 C12 C13 0.7(2) . . . . ?
C11 N1 C12 C17 179.9(2) . . . . ?
C11 N1 C18 C19 -120.9(2) . . . . ?
C11 N1 C18 C20 112.9(2) . . . . ?
C11 N2 C13 C12 -0.8(2) . . . . ?
C11 N2 C13 C14 -179.3(2) . . . . ?
C11 N2 C21 C22 119.2(2) . . . . ?
C11 N2 C21 C23 -114.2(2) . . . . ?
C12 N1 C11 Au1 177.97(13) . . . . ?
C12 N1 C11 N2 -1.3(2) . . . . ?
C12 N1 C18 C19 60.4(2) . . . . ?
C12 N1 C18 C20 -65.8(2) . . . . ?
C12 C13 C14 C15 0.4(3) . . . . ?
C13 N2 C11 Au1 -177.95(13) . . . . ?
C13 N2 C11 N1 1.3(2) . . . . ?
C13 N2 C21 C22 -62.0(3) . . . . ?
C13 N2 C21 C23 64.5(2) . . . . ?
C13 C12 C17 C16 0.5(3) . . . . ?
C13 C14 C15 C16 -0.2(3) . . . . ?
C14 C15 C16 C17 0.2(4) . . . . ?
C15 C16 C17 C12 -0.4(3) . . . . ?
C17 C12 C13 N2 -179.22(17) . . . . ?
C17 C12 C13 C14 -0.5(3) . . . . ?
C18 N1 C11 Au1 -0.9(3) . . . . ?
C18 N1 C11 N2 179.90(15) . . . . ?
C18 N1 C12 C13 179.55(17) . . . . ?
C18 N1 C12 C17 -1.3(3) . . . . ?
C21 N2 C11 Au1 1.0(2) . . . . ?
C21 N2 C11 N1 -179.81(16) . . . . ?
C21 N2 C13 C12 -179.67(17) . . . . ?
C21 N2 C13 C14 1.9(3) . . . . ?
